data_7015458
loop_
_publ_author_name
'Mikata, Yuji'
'Yamashita, Azusa'
'Kawata, Keiko'
'Konno, Hideo'
'Itami, Saori'
'Yasuda, Keiko'
'Tamotsu, Satoshi'

_publ_section_title
;
 Methoxy-substituted isoTQEN family for enhanced fluorescence response
 toward zinc ion.
;
_journal_issue 16
_journal_name_full 'Dalton transactions (Cambridge, England : 2003)'
_journal_page_first 4059
_journal_page_last 4066
_journal_paper_doi 10.1039/c0dt01617a
_journal_volume 40
_journal_year 2011
_chemical_formula_moiety 'C46 H48 N6 O6'
_chemical_formula_sum 'C46 H48 N6 O6'
_chemical_formula_weight 780.92
_space_group_IT_number 2
_symmetry_cell_setting triclinic
_symmetry_Int_Tables_number 2
_symmetry_space_group_name_Hall '-P 1'
_symmetry_space_group_name_H-M 'P -1'
_atom_sites_solution_hydrogens geom
_atom_sites_solution_primary direct
_atom_sites_solution_secondary difmap
_audit_creation_date 2011-01-29
_audit_creation_method 'by CrystalStructure 4.0'
_cell_angle_alpha 94.471(5)
_cell_angle_beta 92.306(5)
_cell_angle_gamma 97.157(5)
_cell_formula_units_Z 1
_cell_length_a 7.719(3)
_cell_length_b 10.624(4)
_cell_length_c 12.707(4)
_cell_measurement_reflns_used 2428
_cell_measurement_temperature 173
_cell_measurement_theta_max 27.48
_cell_measurement_theta_min 3.04
_cell_volume 1029.5(6)
_computing_cell_refinement CrystalClear
_computing_data_collection 'CrystalClear (Rigaku/MSC Inc., 2006)'
_computing_data_reduction CrystalClear
_computing_molecular_graphics 'CrystalStructure 4.0'
_computing_publication_material 'CrystalStructure 4.0 (Rigaku, 2010)'
_computing_structure_refinement 'SHELXL97 (Sheldrick, 2008)'
_computing_structure_solution 'SIR92 (Altomare, et al., 1994)'
_diffrn_ambient_temperature 173
_diffrn_detector_area_resol_mean 7.314
_diffrn_measured_fraction_theta_full 0.952
_diffrn_measured_fraction_theta_max 0.952
_diffrn_measurement_device_type 'Rigaku Mercury70'
_diffrn_measurement_method \w
_diffrn_radiation_type 'Mo K\a'
_diffrn_radiation_wavelength 0.71070
_diffrn_reflns_av_R_equivalents 0.0195
_diffrn_reflns_limit_h_max 9
_diffrn_reflns_limit_h_min -10
_diffrn_reflns_limit_k_max 13
_diffrn_reflns_limit_k_min -10
_diffrn_reflns_limit_l_max 16
_diffrn_reflns_limit_l_min -16
_diffrn_reflns_number 8004
_diffrn_reflns_theta_full 27.48
_diffrn_reflns_theta_max 27.48
_diffrn_standards_number 0
_exptl_absorpt_coefficient_mu 0.085
_exptl_absorpt_correction_T_max 0.992
_exptl_absorpt_correction_T_min 0.879
_exptl_absorpt_correction_type multi-scan
_exptl_absorpt_process_details 'REQAB (Rigaku, 1998)'
_exptl_crystal_colour orange
_exptl_crystal_density_diffrn 1.259
_exptl_crystal_density_method 'not measured'
_exptl_crystal_description unknown
_exptl_crystal_F_000 414.00
_exptl_crystal_size_max 0.300
_exptl_crystal_size_mid 0.140
_exptl_crystal_size_min 0.100
_refine_diff_density_max 0.320
_refine_diff_density_min -0.250
_refine_ls_extinction_method none
_refine_ls_goodness_of_fit_ref 1.077
_refine_ls_hydrogen_treatment refxyz
_refine_ls_number_parameters 359
_refine_ls_number_reflns 4480
_refine_ls_number_restraints 0
_refine_ls_R_factor_gt 0.0541
_refine_ls_shift/su_max 0.000
_refine_ls_structure_factor_coef Fsqd
_refine_ls_weighting_details 'w = 1/[\s^2^(Fo^2^)+(0.0855P)^2^+0.1967P] where P=(Fo^2^+2Fc^2^)/3'
_refine_ls_weighting_scheme calc
_refine_ls_wR_factor_ref 0.1643
_reflns_number_gt 3410
_reflns_number_total 4480
_reflns_threshold_expression F^2^>2.0\s(F^2^)
_cod_data_source_file c0dt01617a.txt
_cod_data_source_block '_7MeO1isoTQEN-CH3CN-080514'
_cod_original_cell_volume 1029.6(6)
_cod_database_code 7015458

loop_
_symmetry_equiv_pos_site_id
_symmetry_equiv_pos_as_xyz
1 +X,+Y,+Z
2 -X,-Y,-Z

loop_
_atom_site_label
_atom_site_type_symbol
_atom_site_fract_x
_atom_site_fract_y
_atom_site_fract_z
_atom_site_U_iso_or_equiv
_atom_site_adp_type
_atom_site_occupancy
_atom_site_symmetry_multiplicity
_atom_site_calc_flag
_atom_site_refinement_flags
_atom_site_disorder_assembly
_atom_site_disorder_group
O(1) O -0.00177(16) 0.19602(12) 0.85442(10) 0.0383(4) Uani 1.0 2 d . . .
O(2) O -0.10837(15) -0.25702(12) 0.59647(10) 0.0391(4) Uani 1.0 2 d . . .
O(3) O 0.5764(6) 0.5071(4) 0.9765(3) 0.0633(10) Uani 0.5000 2 d . . .
O(4) O 0.6930(12) 0.5149(7) 0.9396(6) 0.154(3) Uani 0.5000 2 d . . .
N(1) N 0.52024(17) 0.02478(12) 0.64837(10) 0.0273(3) Uani 1.0 2 d . . .
N(2) N 0.6888(2) 0.33175(14) 0.64797(12) 0.0403(4) Uani 1.0 2 d . . .
N(3) N 0.56605(19) -0.12268(14) 0.87086(11) 0.0357(4) Uani 1.0 2 d . . .
C(1) C 0.5700(3) 0.03532(16) 0.53895(12) 0.0305(4) Uani 1.0 2 d . . .
C(2) C 0.6186(2) 0.12954(16) 0.71762(13) 0.0303(4) Uani 1.0 2 d . . .
C(3) C 0.5702(3) 0.25839(15) 0.69546(13) 0.0311(4) Uani 1.0 2 d . . .
C(4) C 0.6537(3) 0.45036(19) 0.62724(17) 0.0481(5) Uani 1.0 2 d . . .
C(5) C 0.5048(3) 0.49757(18) 0.65413(16) 0.0465(5) Uani 1.0 2 d . . .
C(6) C 0.2176(3) 0.46389(17) 0.73631(16) 0.0440(5) Uani 1.0 2 d . . .
C(7) C 0.0981(3) 0.38789(17) 0.78582(16) 0.0404(5) Uani 1.0 2 d . . .
C(8) C 0.1292(3) 0.26279(16) 0.80527(13) 0.0326(4) Uani 1.0 2 d . . .
C(9) C 0.2796(2) 0.21727(15) 0.77514(12) 0.0300(4) Uani 1.0 2 d . . .
C(10) C 0.4076(2) 0.29698(15) 0.72553(12) 0.0298(4) Uani 1.0 2 d . . .
C(11) C 0.3763(3) 0.42184(16) 0.70495(14) 0.0368(4) Uani 1.0 2 d . . .
C(12) C 0.0143(3) 0.06580(19) 0.86907(18) 0.0417(5) Uani 1.0 2 d . . .
C(13) C 0.5593(3) -0.09751(16) 0.68451(13) 0.0303(4) Uani 1.0 2 d . . .
C(14) C 0.4673(2) -0.13274(15) 0.78233(13) 0.0289(4) Uani 1.0 2 d . . .
C(15) C 0.4897(3) -0.15643(19) 0.96106(14) 0.0401(5) Uani 1.0 2 d . . .
C(16) C 0.3180(3) -0.20209(17) 0.96528(14) 0.0368(4) Uani 1.0 2 d . . .
C(17) C 0.0300(3) -0.26486(16) 0.86928(14) 0.0360(4) Uani 1.0 2 d . . .
C(18) C -0.0689(3) -0.27709(16) 0.77708(15) 0.0355(4) Uani 1.0 2 d . . .
C(19) C 0.0056(3) -0.23955(15) 0.68279(13) 0.0319(4) Uani 1.0 2 d . . .
C(20) C 0.1785(2) -0.19049(15) 0.68200(13) 0.0292(4) Uani 1.0 2 d . . .
C(21) C 0.2848(2) -0.17843(14) 0.77749(13) 0.0278(4) Uani 1.0 2 d . . .
C(22) C 0.2095(3) -0.21514(15) 0.87211(13) 0.0310(4) Uani 1.0 2 d . . .
C(23) C -0.0429(3) -0.2198(3) 0.49839(16) 0.0499(6) Uani 1.0 2 d . . .
H(1) H 0.594(3) 0.1271(18) 0.5259(14) 0.031(5) Uiso 1.0 2 d . . .
H(2) H 0.685(3) 0.0034(18) 0.5296(15) 0.033(5) Uiso 1.0 2 d . . .
H(3) H 0.751(3) 0.1328(18) 0.7098(15) 0.035(5) Uiso 1.0 2 d . . .
H(4) H 0.596(2) 0.1119(16) 0.7926(14) 0.023(4) Uiso 1.0 2 d . . .
H(5) H 0.749(3) 0.504(3) 0.5903(17) 0.050(6) Uiso 1.0 2 d . . .
H(6) H 0.479(4) 0.586(3) 0.641(2) 0.068(8) Uiso 1.0 2 d . . .
H(7) H 0.201(3) 0.552(3) 0.7238(18) 0.055(7) Uiso 1.0 2 d . . .
H(8) H -0.016(3) 0.414(3) 0.8096(17) 0.051(6) Uiso 1.0 2 d . . .
H(9) H 0.298(3) 0.1275(18) 0.7861(14) 0.028(5) Uiso 1.0 2 d . . .
H(10) H 0.113(3) 0.0614(19) 0.9236(16) 0.040(5) Uiso 1.0 2 d . . .
H(11) H -0.097(3) 0.025(2) 0.8983(17) 0.047(6) Uiso 1.0 2 d . . .
H(12) H 0.032(3) 0.019(2) 0.8003(18) 0.047(6) Uiso 1.0 2 d . . .
H(13) H 0.685(3) -0.0940(18) 0.7011(14) 0.032(5) Uiso 1.0 2 d . . .
H(14) H 0.520(3) -0.1646(18) 0.6250(15) 0.031(5) Uiso 1.0 2 d . . .
H(15) H 0.563(3) -0.147(2) 1.0274(17) 0.046(6) Uiso 1.0 2 d . . .
H(16) H 0.274(3) -0.2285(19) 1.0322(16) 0.038(5) Uiso 1.0 2 d . . .
H(17) H -0.021(3) -0.2908(19) 0.9364(17) 0.040(6) Uiso 1.0 2 d . . .
H(18) H -0.193(3) -0.313(2) 0.7753(16) 0.044(6) Uiso 1.0 2 d . . .
H(19) H 0.229(2) -0.1654(16) 0.6143(14) 0.023(4) Uiso 1.0 2 d . . .
H(20) H -0.141(4) -0.236(3) 0.448(2) 0.065(7) Uiso 1.0 2 d . . .
H(21) H 0.055(4) -0.274(3) 0.4798(19) 0.059(7) Uiso 1.0 2 d . . .
H(22) H 0.004(4) -0.123(3) 0.509(2) 0.062(7) Uiso 1.0 2 d . . .

loop_
_atom_site_aniso_label
_atom_site_aniso_U_11
_atom_site_aniso_U_22
_atom_site_aniso_U_33
_atom_site_aniso_U_12
_atom_site_aniso_U_13
_atom_site_aniso_U_23
O(1) 0.0351(7) 0.0374(7) 0.0431(7) 0.0060(5) 0.0051(6) 0.0037(6)
O(2) 0.0316(7) 0.0465(8) 0.0372(7) -0.0003(6) -0.0025(6) 0.0021(6)
O(3) 0.078(3) 0.0542(19) 0.052(2) -0.0134(19) -0.0070(18) 0.0118(16)
O(4) 0.198(8) 0.116(5) 0.137(6) -0.046(5) -0.007(6) 0.044(5)
N(1) 0.0302(7) 0.0277(7) 0.0233(7) 0.0004(6) 0.0007(6) 0.0027(5)
N(2) 0.0418(9) 0.0340(8) 0.0423(9) -0.0062(7) 0.0053(7) 0.0027(7)
N(3) 0.0344(8) 0.0404(8) 0.0323(8) 0.0030(6) -0.0017(6) 0.0066(6)
C(1) 0.0312(9) 0.0322(9) 0.0266(8) -0.0021(7) 0.0027(7) 0.0029(7)
C(2) 0.0289(9) 0.0328(9) 0.0276(8) 0.0000(7) -0.0019(7) 0.0005(7)
C(3) 0.0350(9) 0.0302(8) 0.0255(8) -0.0038(7) -0.0016(7) -0.0001(6)
C(4) 0.0568(13) 0.0347(10) 0.0500(12) -0.0093(9) 0.0082(10) 0.0072(9)
C(5) 0.0595(13) 0.0282(9) 0.0495(12) -0.0037(9) -0.0019(10) 0.0067(8)
C(6) 0.0540(12) 0.0286(9) 0.0495(11) 0.0091(8) -0.0045(10) 0.0014(8)
C(7) 0.0402(10) 0.0345(10) 0.0464(11) 0.0087(8) -0.0024(9) -0.0008(8)
C(8) 0.0345(9) 0.0326(9) 0.0298(8) 0.0026(7) -0.0019(7) 0.0001(7)
C(9) 0.0347(9) 0.0289(8) 0.0256(8) 0.0023(7) -0.0029(7) 0.0023(6)
C(10) 0.0338(9) 0.0270(8) 0.0268(8) -0.0000(7) -0.0047(7) 0.0000(6)
C(11) 0.0454(10) 0.0278(9) 0.0353(9) -0.0001(7) -0.0043(8) 0.0016(7)
C(12) 0.0385(11) 0.0403(10) 0.0476(12) 0.0032(8) 0.0067(9) 0.0112(9)
C(13) 0.0290(9) 0.0305(8) 0.0319(9) 0.0043(7) 0.0024(7) 0.0040(7)
C(14) 0.0322(8) 0.0264(8) 0.0287(8) 0.0060(6) 0.0019(7) 0.0030(6)
C(15) 0.0435(11) 0.0469(11) 0.0297(9) 0.0039(8) -0.0046(8) 0.0082(8)
C(16) 0.0438(11) 0.0389(10) 0.0284(9) 0.0045(8) 0.0062(8) 0.0065(7)
C(17) 0.0397(10) 0.0337(9) 0.0347(9) 0.0019(7) 0.0100(8) 0.0049(7)
C(18) 0.0314(9) 0.0333(9) 0.0411(10) 0.0008(7) 0.0065(8) 0.0024(8)
C(19) 0.0333(9) 0.0282(8) 0.0338(9) 0.0038(7) -0.0003(7) 0.0022(7)
C(20) 0.0316(9) 0.0276(8) 0.0285(9) 0.0031(7) 0.0041(7) 0.0037(7)
C(21) 0.0311(8) 0.0230(7) 0.0298(8) 0.0037(6) 0.0033(7) 0.0046(6)
C(22) 0.0348(9) 0.0268(8) 0.0318(9) 0.0037(7) 0.0045(7) 0.0036(7)
C(23) 0.0437(12) 0.0691(15) 0.0343(10) -0.0012(11) -0.0072(9) 0.0060(10)

loop_
_atom_type_symbol
_atom_type_description
_atom_type_scat_dispersion_real
_atom_type_scat_dispersion_imag
_atom_type_scat_source
C C 0.0033 0.0016
;
International Tables for Crystallography
(1992, Vol. C, Tables 4.2.6.8 and 6.1.1.4)
;
H H 0.0000 0.0000
;
International Tables for Crystallography
(1992, Vol. C, Table 6.1.1.4)
;
N N 0.0061 0.0033
;
International Tables for Crystallography
(1992, Vol. C, Tables 4.2.6.8 and 6.1.1.4)
;
O O 0.0106 0.0060
;
International Tables for Crystallography
(1992, Vol. C, Tables 4.2.6.8 and 6.1.1.4)
;

loop_
_geom_angle_atom_site_label_1
_geom_angle_atom_site_label_2
_geom_angle_atom_site_label_3
_geom_angle
_geom_angle_publ_flag
_geom_angle_site_symmetry_1
_geom_angle_site_symmetry_2
_geom_angle_site_symmetry_3
C(8) O(1) C(12) 117.22(15) yes . . .
C(19) O(2) C(23) 117.41(14) yes . . .
O(3) O(3) O(4) 178.0(6) yes 2_667 . .
C(1) N(1) C(2) 109.72(12) yes . . .
C(1) N(1) C(13) 110.19(13) yes . . .
C(2) N(1) C(13) 109.01(13) yes . . .
C(3) N(2) C(4) 118.22(17) yes . . .
C(14) N(3) C(15) 118.40(15) yes . . .
N(1) C(1) C(1) 111.35(13) yes . . 2_656
N(1) C(2) C(3) 112.96(14) yes . . .
N(2) C(3) C(2) 115.47(16) yes . . .
N(2) C(3) C(10) 123.24(16) yes . . .
C(2) C(3) C(10) 121.28(15) yes . . .
N(2) C(4) C(5) 123.4(2) yes . . .
C(4) C(5) C(11) 119.63(19) yes . . .
C(7) C(6) C(11) 121.26(18) yes . . .
C(6) C(7) C(8) 120.04(19) yes . . .
O(1) C(8) C(7) 114.16(16) yes . . .
O(1) C(8) C(9) 125.01(16) yes . . .
C(7) C(8) C(9) 120.83(16) yes . . .
C(8) C(9) C(10) 119.65(16) yes . . .
C(3) C(10) C(9) 123.05(16) yes . . .
C(3) C(10) C(11) 117.23(15) yes . . .
C(9) C(10) C(11) 119.72(16) yes . . .
C(5) C(11) C(6) 123.33(18) yes . . .
C(5) C(11) C(10) 118.20(18) yes . . .
C(6) C(11) C(10) 118.47(16) yes . . .
N(1) C(13) C(14) 113.35(14) yes . . .
N(3) C(14) C(13) 116.15(15) yes . . .
N(3) C(14) C(21) 122.71(16) yes . . .
C(13) C(14) C(21) 121.10(15) yes . . .
N(3) C(15) C(16) 123.79(17) yes . . .
C(15) C(16) C(22) 119.22(17) yes . . .
C(18) C(17) C(22) 120.55(17) yes . . .
C(17) C(18) C(19) 120.44(16) yes . . .
O(2) C(19) C(18) 114.20(15) yes . . .
O(2) C(19) C(20) 124.84(16) yes . . .
C(18) C(19) C(20) 120.96(16) yes . . .
C(19) C(20) C(21) 119.43(16) yes . . .
C(14) C(21) C(20) 122.78(15) yes . . .
C(14) C(21) C(22) 117.69(15) yes . . .
C(20) C(21) C(22) 119.51(15) yes . . .
C(16) C(22) C(17) 122.72(16) yes . . .
C(16) C(22) C(21) 118.17(16) yes . . .
C(17) C(22) C(21) 119.10(15) yes . . .
N(1) C(1) H(1) 109.2(11) no . . .
N(1) C(1) H(2) 109.5(11) no . . .
C(1) C(1) H(1) 111.3(10) no 2_656 . .
C(1) C(1) H(2) 111.4(10) no 2_656 . .
H(1) C(1) H(2) 103.8(15) no . . .
N(1) C(2) H(3) 111.5(10) no . . .
N(1) C(2) H(4) 107.6(9) no . . .
C(3) C(2) H(3) 107.2(11) no . . .
C(3) C(2) H(4) 110.6(10) no . . .
H(3) C(2) H(4) 106.9(15) no . . .
N(2) C(4) H(5) 115.7(14) no . . .
C(5) C(4) H(5) 120.8(14) no . . .
C(4) C(5) H(6) 124.2(15) no . . .
C(11) C(5) H(6) 116.2(15) no . . .
C(7) C(6) H(7) 121.6(14) no . . .
C(11) C(6) H(7) 117.1(14) no . . .
C(6) C(7) H(8) 124.0(13) no . . .
C(8) C(7) H(8) 116.0(13) no . . .
C(8) C(9) H(9) 120.1(10) no . . .
C(10) C(9) H(9) 120.2(10) no . . .
O(1) C(12) H(10) 109.6(11) no . . .
O(1) C(12) H(11) 108.9(13) no . . .
O(1) C(12) H(12) 110.4(14) no . . .
H(10) C(12) H(11) 107.1(18) no . . .
H(10) C(12) H(12) 112.1(18) no . . .
H(11) C(12) H(12) 108.6(17) no . . .
N(1) C(13) H(13) 110.1(11) no . . .
N(1) C(13) H(14) 106.7(12) no . . .
C(14) C(13) H(13) 107.1(11) no . . .
C(14) C(13) H(14) 108.9(11) no . . .
H(13) C(13) H(14) 110.7(15) no . . .
N(3) C(15) H(15) 118.3(13) no . . .
C(16) C(15) H(15) 117.9(13) no . . .
C(15) C(16) H(16) 118.9(12) no . . .
C(22) C(16) H(16) 121.9(12) no . . .
C(18) C(17) H(17) 121.4(11) no . . .
C(22) C(17) H(17) 118.1(11) no . . .
C(17) C(18) H(18) 120.2(12) no . . .
C(19) C(18) H(18) 119.4(12) no . . .
C(19) C(20) H(19) 119.7(10) no . . .
C(21) C(20) H(19) 120.9(10) no . . .
O(2) C(23) H(20) 106.0(16) no . . .
O(2) C(23) H(21) 107.6(14) no . . .
O(2) C(23) H(22) 107.4(14) no . . .
H(20) C(23) H(21) 113(2) no . . .
H(20) C(23) H(22) 111(2) no . . .
H(21) C(23) H(22) 111.7(19) no . . .

loop_
_geom_bond_atom_site_label_1
_geom_bond_atom_site_label_2
_geom_bond_distance
_geom_bond_publ_flag
_geom_bond_site_symmetry_1
_geom_bond_site_symmetry_2
O(1) C(8) 1.363(2) yes . .
O(1) C(12) 1.430(3) yes . .
O(2) C(19) 1.364(2) yes . .
O(2) C(23) 1.429(3) yes . .
O(3) O(3) 1.340(6) yes . 2_667
O(3) O(4) 1.029(10) yes . .
N(1) C(1) 1.466(2) yes . .
N(1) C(2) 1.474(2) yes . .
N(1) C(13) 1.473(3) yes . .
N(2) C(3) 1.323(3) yes . .
N(2) C(4) 1.365(3) yes . .
N(3) C(14) 1.323(3) yes . .
N(3) C(15) 1.362(3) yes . .
C(1) C(1) 1.519(3) yes . 2_656
C(2) C(3) 1.507(3) yes . .
C(3) C(10) 1.426(3) yes . .
C(4) C(5) 1.355(4) yes . .
C(5) C(11) 1.408(3) yes . .
C(6) C(7) 1.356(3) yes . .
C(6) C(11) 1.417(3) yes . .
C(7) C(8) 1.418(3) yes . .
C(8) C(9) 1.370(3) yes . .
C(9) C(10) 1.419(3) yes . .
C(10) C(11) 1.420(3) yes . .
C(13) C(14) 1.506(3) yes . .
C(14) C(21) 1.429(3) yes . .
C(15) C(16) 1.359(3) yes . .
C(16) C(22) 1.410(3) yes . .
C(17) C(18) 1.361(3) yes . .
C(17) C(22) 1.418(3) yes . .
C(18) C(19) 1.414(3) yes . .
C(19) C(20) 1.372(3) yes . .
C(20) C(21) 1.425(3) yes . .
C(21) C(22) 1.417(3) yes . .
C(1) H(1) 1.00(2) no . .
C(1) H(2) 1.00(2) no . .
C(2) H(3) 1.02(2) no . .
C(2) H(4) 1.003(18) no . .
C(4) H(5) 1.03(3) no . .
C(5) H(6) 1.00(3) no . .
C(6) H(7) 0.99(3) no . .
C(7) H(8) 1.00(3) no . .
C(9) H(9) 1.000(19) no . .
C(12) H(10) 1.02(2) no . .
C(12) H(11) 1.01(3) no . .
C(12) H(12) 1.00(3) no . .
C(13) H(13) 0.983(19) no . .
C(13) H(14) 1.008(18) no . .
C(15) H(15) 0.99(2) no . .
C(16) H(16) 0.98(2) no . .
C(17) H(17) 1.00(3) no . .
C(18) H(18) 0.99(2) no . .
C(20) H(19) 0.999(18) no . .
C(23) H(20) 0.96(3) no . .
C(23) H(21) 1.02(3) no . .
C(23) H(22) 1.04(3) no . .

loop_
_geom_contact_atom_site_label_1
_geom_contact_atom_site_label_2
_geom_contact_distance
_geom_contact_publ_flag
_geom_contact_site_symmetry_1
_geom_contact_site_symmetry_2
O(1) C(6) 3.590(3) no . .
O(2) C(17) 3.596(3) no . .
O(4) O(4) 3.398(12) no . 2_667
N(1) N(2) 3.358(3) no . .
N(1) N(3) 3.365(3) no . .
N(1) C(9) 3.302(3) no . .
N(1) C(10) 3.215(3) no . .
N(1) C(20) 3.333(3) no . .
N(1) C(21) 3.236(3) no . .
N(2) C(1) 3.343(3) no . .
N(2) C(11) 2.805(3) no . .
N(3) C(2) 3.427(3) no . .
N(3) C(22) 2.806(3) no . .
C(1) C(3) 2.973(3) no . .
C(1) C(13) 3.118(3) no . 2_656
C(2) C(9) 2.984(3) no . .
C(2) C(14) 3.071(3) no . .
C(3) C(5) 2.738(3) no . .
C(4) C(10) 2.750(3) no . .
C(6) C(9) 2.799(3) no . .
C(7) C(10) 2.799(3) no . .
C(8) C(11) 2.801(3) no . .
C(9) C(12) 2.808(3) no . .
C(12) C(17) 3.530(3) no . .
C(12) C(22) 3.509(3) no . .
C(13) C(20) 2.980(3) no . .
C(14) C(16) 2.747(3) no . .
C(15) C(21) 2.743(3) no . .
C(17) C(20) 2.809(3) no . .
C(18) C(21) 2.799(3) no . .
C(19) C(22) 2.798(3) no . .
C(20) C(23) 2.810(3) no . .
O(1) C(2) 3.315(3) no . 1_455
O(1) C(16) 3.417(3) no . 2_557
O(1) C(17) 3.551(3) no . 2_557
O(2) C(4) 3.467(3) no . 1_445
O(2) C(13) 3.424(3) no . 1_455
O(3) C(16) 3.564(5) no . 2_657
O(4) C(17) 3.470(8) no . 1_665
O(4) C(18) 3.540(8) no . 1_665
N(2) C(7) 3.511(3) no . 1_655
N(3) C(15) 3.598(3) no . 2_657
C(2) O(1) 3.315(3) no . 1_655
C(4) O(2) 3.467(3) no . 1_665
C(7) N(2) 3.511(3) no . 1_455
C(13) O(2) 3.424(3) no . 1_655
C(15) N(3) 3.598(3) no . 2_657
C(15) C(15) 3.376(3) no . 2_657
C(16) O(1) 3.417(3) no . 2_557
C(16) O(3) 3.564(5) no . 2_657
C(17) O(1) 3.551(3) no . 2_557
C(17) O(4) 3.470(8) no . 1_445
C(18) O(4) 3.540(8) no . 1_445
O(1) H(8) 2.44(3) no . .
O(1) H(9) 2.665(18) no . .
O(2) H(18) 2.49(2) no . .
O(2) H(19) 2.659(16) no . .
N(1) H(1) 2.685(18) no . 2_656
N(1) H(2) 2.683(18) no . 2_656
N(1) H(9) 2.761(18) no . .
N(1) H(19) 2.824(16) no . .
N(2) H(1) 2.581(18) no . .
N(2) H(3) 2.41(2) no . .
N(2) H(4) 3.115(18) no . .
N(2) H(6) 3.32(3) no . .
N(2) H(21) 2.71(3) no . 2_656
N(3) H(4) 2.742(18) no . .
N(3) H(13) 2.405(19) no . .
N(3) H(14) 3.120(19) no . .
N(3) H(16) 3.26(2) no . .
C(1) H(3) 2.604(18) no . .
C(1) H(4) 3.254(17) no . .
C(1) H(13) 2.743(19) no . .
C(1) H(14) 2.46(2) no . .
C(1) H(14) 2.70(2) no . 2_656
C(1) H(19) 3.394(17) no . .
C(1) H(19) 2.871(18) no . 2_656
C(1) H(22) 3.40(3) no . 2_656
C(2) H(1) 2.434(18) no . .
C(2) H(2) 2.746(19) no . .
C(2) H(9) 2.658(18) no . .
C(2) H(13) 2.487(19) no . .
C(2) H(14) 3.239(19) no . .
C(3) H(1) 2.500(18) no . .
C(3) H(2) 3.525(19) no . .
C(3) H(5) 3.21(3) no . .
C(3) H(9) 2.722(18) no . .
C(4) H(1) 3.541(19) no . .
C(4) H(21) 3.37(3) no . 2_656
C(5) H(7) 2.66(3) no . .
C(6) H(6) 2.65(3) no . .
C(7) H(9) 3.33(2) no . .
C(8) H(7) 3.31(3) no . .
C(8) H(10) 2.70(2) no . .
C(8) H(11) 3.22(3) no . .
C(8) H(12) 2.60(3) no . .
C(9) H(4) 2.818(17) no . .
C(9) H(8) 3.30(3) no . .
C(9) H(10) 2.85(2) no . .
C(9) H(12) 2.71(2) no . .
C(10) H(1) 3.462(19) no . .
C(10) H(3) 3.35(2) no . .
C(10) H(4) 2.753(18) no . .
C(10) H(6) 3.32(3) no . .
C(10) H(7) 3.32(3) no . .
C(11) H(5) 3.33(3) no . .
C(11) H(8) 3.35(3) no . .
C(11) H(9) 3.360(19) no . .
C(12) H(9) 2.501(18) no . .
C(13) H(1) 3.23(2) no . .
C(13) H(1) 2.857(18) no . 2_656
C(13) H(2) 2.488(19) no . .
C(13) H(2) 3.527(19) no . 2_656
C(13) H(3) 2.685(18) no . .
C(13) H(4) 2.501(16) no . .
C(13) H(9) 3.521(19) no . .
C(13) H(19) 2.660(16) no . .
C(14) H(3) 3.553(19) no . .
C(14) H(4) 2.656(16) no . .
C(14) H(9) 3.202(19) no . .
C(14) H(15) 3.19(3) no . .
C(14) H(19) 2.733(17) no . .
C(16) H(10) 3.45(3) no . .
C(16) H(17) 2.667(19) no . .
C(17) H(10) 3.46(2) no . .
C(17) H(11) 3.35(3) no . .
C(17) H(12) 3.20(3) no . .
C(17) H(16) 2.72(2) no . .
C(18) H(11) 3.49(3) no . .
C(18) H(12) 3.13(3) no . .
C(18) H(19) 3.325(17) no . .
C(19) H(12) 3.00(3) no . .
C(19) H(17) 3.32(3) no . .
C(19) H(20) 3.15(3) no . .
C(19) H(21) 2.63(3) no . .
C(19) H(22) 2.61(3) no . .
C(20) H(1) 3.298(19) no . 2_656
C(20) H(2) 3.582(19) no . 2_656
C(20) H(9) 3.527(18) no . .
C(20) H(12) 2.95(3) no . .
C(20) H(14) 2.746(19) no . .
C(20) H(18) 3.31(2) no . .
C(20) H(21) 2.75(3) no . .
C(20) H(22) 2.72(3) no . .
C(21) H(9) 3.233(19) no . .
C(21) H(10) 3.47(2) no . .
C(21) H(12) 3.04(3) no . .
C(21) H(13) 3.316(19) no . .
C(21) H(14) 2.706(19) no . .
C(21) H(16) 3.32(2) no . .
C(21) H(17) 3.33(2) no . .
C(22) H(10) 3.15(2) no . .
C(22) H(12) 3.16(3) no . .
C(22) H(15) 3.28(2) no . .
C(22) H(18) 3.31(2) no . .
C(22) H(19) 3.364(18) no . .
C(23) H(1) 3.517(18) no . 2_656
C(23) H(2) 3.416(18) no . 2_656
C(23) H(19) 2.495(16) no . .
H(1) H(1) 2.91(3) no . 2_656
H(1) H(2) 2.45(3) no . 2_656
H(1) H(3) 2.58(3) no . .
H(1) H(4) 3.40(3) no . .
H(1) H(13) 3.48(3) no . .
H(1) H(13) 3.50(3) no . 2_656
H(1) H(14) 3.43(3) no . .
H(1) H(14) 2.16(3) no . 2_656
H(1) H(19) 2.32(3) no . 2_656
H(1) H(21) 2.96(3) no . 2_656
H(1) H(22) 3.16(3) no . 2_656
H(2) H(2) 2.91(3) no . 2_656
H(2) H(3) 2.58(3) no . .
H(2) H(4) 3.57(3) no . .
H(2) H(13) 2.48(3) no . .
H(2) H(14) 2.49(3) no . .
H(2) H(14) 3.20(3) no . 2_656
H(2) H(19) 2.66(3) no . 2_656
H(2) H(21) 3.31(3) no . 2_656
H(2) H(22) 2.66(3) no . 2_656
H(3) H(13) 2.39(3) no . .
H(3) H(14) 3.50(3) no . .
H(3) H(21) 3.26(3) no . 2_656
H(3) H(22) 3.43(4) no . 2_656
H(4) H(9) 2.33(3) no . .
H(4) H(13) 2.58(3) no . .
H(4) H(14) 3.46(3) no . .
H(5) H(6) 2.45(4) no . .
H(5) H(21) 3.13(4) no . 2_656
H(6) H(7) 2.43(4) no . .
H(7) H(8) 2.43(4) no . .
H(9) H(10) 2.39(3) no . .
H(9) H(11) 3.50(3) no . .
H(9) H(12) 2.24(3) no . .
H(11) H(17) 3.55(3) no . .
H(12) H(19) 3.47(3) no . .
H(14) H(19) 2.24(3) no . .
H(15) H(16) 2.29(3) no . .
H(16) H(17) 2.53(3) no . .
H(17) H(18) 2.38(3) no . .
H(19) H(20) 3.45(3) no . .
H(19) H(21) 2.28(3) no . .
H(19) H(22) 2.26(3) no . .
O(1) H(3) 2.585(19) no . 1_455
O(1) H(4) 3.172(16) no . 1_455
O(1) H(16) 2.64(2) no . 2_557
O(1) H(17) 2.76(2) no . 2_557
O(2) H(2) 3.50(2) no . 1_455
O(2) H(5) 2.63(3) no . 1_445
O(2) H(6) 3.50(3) no . 1_445
O(2) H(13) 2.79(2) no . 1_455
O(2) H(14) 3.173(19) no . 1_455
O(3) H(16) 3.30(2) no . 2_657
O(4) H(8) 3.09(3) no . 1_655
O(4) H(16) 3.13(3) no . 2_657
O(4) H(17) 2.83(2) no . 1_665
O(4) H(18) 2.97(3) no . 1_665
N(2) H(8) 3.01(2) no . 1_655
N(3) H(10) 3.49(2) no . 2_657
N(3) H(11) 2.86(2) no . 1_655
N(3) H(15) 3.33(3) no . 2_657
N(3) H(18) 3.13(3) no . 1_655
C(2) H(11) 3.45(3) no . 1_655
C(2) H(15) 3.58(3) no . 2_657
C(2) H(16) 3.31(2) no . 2_657
C(4) H(6) 3.50(3) no . 2_666
C(4) H(8) 3.46(3) no . 1_655
C(4) H(18) 3.10(2) no . 1_665
C(5) H(18) 3.15(2) no . 1_665
C(6) H(20) 3.22(3) no . 2_556
C(7) H(20) 3.32(3) no . 2_556
C(7) H(21) 3.60(3) no . 2_556
C(8) H(3) 3.219(19) no . 1_455
C(8) H(15) 3.52(3) no . 2_657
C(8) H(17) 3.42(3) no . 2_557
C(8) H(20) 3.21(3) no . 2_556
C(9) H(15) 2.93(3) no . 2_657
C(9) H(20) 3.02(3) no . 2_556
C(10) H(20) 2.93(3) no . 2_556
C(11) H(20) 3.04(3) no . 2_556
C(12) H(3) 3.00(2) no . 1_455
C(12) H(4) 3.440(17) no . 1_455
C(12) H(10) 3.19(2) no . 2_557
C(12) H(11) 3.25(3) no . 2_557
C(12) H(13) 3.436(18) no . 1_455
C(12) H(15) 3.45(2) no . 2_657
C(12) H(16) 3.22(2) no . 2_557
C(12) H(17) 3.30(2) no . 2_557
C(13) H(6) 3.34(3) no . 1_545
C(13) H(18) 3.40(3) no . 1_655
C(14) H(6) 3.38(3) no . 1_545
C(14) H(18) 3.44(3) no . 1_655
C(15) H(4) 3.237(18) no . 2_657
C(15) H(9) 3.523(18) no . 2_657
C(15) H(10) 3.35(2) no . 2_657
C(15) H(15) 3.29(3) no . 2_657
C(16) H(4) 3.169(17) no . 2_657
C(16) H(11) 3.16(3) no . 2_557
C(17) H(7) 3.03(3) no . 1_545
C(17) H(8) 3.41(3) no . 1_545
C(17) H(10) 3.57(2) no . 2_557
C(18) H(5) 3.33(2) no . 1_445
C(18) H(7) 2.99(3) no . 1_545
C(18) H(8) 3.41(3) no . 1_545
C(18) H(13) 3.06(2) no . 1_455
C(19) H(5) 3.27(2) no . 1_445
C(19) H(7) 2.89(3) no . 1_545
C(19) H(13) 3.08(2) no . 1_455
C(20) H(6) 3.55(3) no . 1_545
C(20) H(7) 2.85(3) no . 1_545
C(21) H(6) 3.46(3) no . 1_545
C(21) H(7) 2.88(3) no . 1_545
C(22) H(7) 2.98(3) no . 1_545
C(23) H(2) 3.37(2) no . 1_455
C(23) H(5) 3.47(3) no . 1_445
H(2) O(2) 3.50(2) no . 1_655
H(2) C(23) 3.37(2) no . 1_655
H(2) H(20) 3.14(4) no . 1_655
H(2) H(22) 2.96(4) no . 1_655
H(3) O(1) 2.585(19) no . 1_655
H(3) C(8) 3.219(19) no . 1_655
H(3) C(12) 3.00(2) no . 1_655
H(3) H(8) 3.41(3) no . 1_655
H(3) H(11) 2.99(3) no . 1_655
H(3) H(12) 2.86(3) no . 1_655
H(3) H(16) 3.38(3) no . 2_657
H(4) O(1) 3.172(16) no . 1_655
H(4) C(12) 3.440(17) no . 1_655
H(4) C(15) 3.237(18) no . 2_657
H(4) C(16) 3.169(17) no . 2_657
H(4) H(11) 2.96(3) no . 1_655
H(4) H(15) 2.66(3) no . 2_657
H(4) H(16) 2.56(3) no . 2_657
H(5) O(2) 2.63(3) no . 1_665
H(5) C(18) 3.33(2) no . 1_665
H(5) C(19) 3.27(2) no . 1_665
H(5) C(23) 3.47(3) no . 1_665
H(5) H(6) 3.37(4) no . 2_666
H(5) H(8) 3.53(4) no . 1_655
H(5) H(18) 2.91(3) no . 1_665
H(5) H(20) 3.46(4) no . 1_665
H(5) H(21) 3.54(4) no . 1_665
H(6) O(2) 3.50(3) no . 1_665
H(6) C(4) 3.50(3) no . 2_666
H(6) C(13) 3.34(3) no . 1_565
H(6) C(14) 3.38(3) no . 1_565
H(6) C(20) 3.55(3) no . 1_565
H(6) C(21) 3.46(3) no . 1_565
H(6) H(5) 3.37(4) no . 2_666
H(6) H(13) 3.59(3) no . 1_565
H(6) H(14) 2.66(4) no . 1_565
H(6) H(18) 3.03(3) no . 1_665
H(6) H(19) 3.49(4) no . 1_565
H(7) C(17) 3.03(3) no . 1_565
H(7) C(18) 2.99(3) no . 1_565
H(7) C(19) 2.89(3) no . 1_565
H(7) C(20) 2.85(3) no . 1_565
H(7) C(21) 2.88(3) no . 1_565
H(7) C(22) 2.98(3) no . 1_565
H(7) H(18) 3.58(4) no . 1_565
H(7) H(19) 3.39(3) no . 1_565
H(8) O(4) 3.09(3) no . 1_455
H(8) N(2) 3.01(2) no . 1_455
H(8) C(4) 3.46(3) no . 1_455
H(8) C(17) 3.41(3) no . 1_565
H(8) C(18) 3.41(3) no . 1_565
H(8) H(3) 3.41(3) no . 1_455
H(8) H(5) 3.53(4) no . 1_455
H(8) H(16) 3.44(3) no . 2_557
H(8) H(17) 3.42(3) no . 1_565
H(8) H(17) 3.59(3) no . 2_557
H(8) H(18) 3.41(4) no . 1_565
H(9) C(15) 3.523(18) no . 2_657
H(9) H(15) 2.54(3) no . 2_657
H(9) H(20) 3.49(4) no . 2_556
H(10) N(3) 3.49(2) no . 2_657
H(10) C(12) 3.19(2) no . 2_557
H(10) C(15) 3.35(2) no . 2_657
H(10) C(17) 3.57(2) no . 2_557
H(10) H(10) 2.93(3) no . 2_557
H(10) H(11) 2.51(3) no . 2_557
H(10) H(15) 2.59(3) no . 2_657
H(10) H(17) 3.08(3) no . 2_557
H(11) N(3) 2.86(2) no . 1_455
H(11) C(2) 3.45(3) no . 1_455
H(11) C(12) 3.25(3) no . 2_557
H(11) C(16) 3.16(3) no . 2_557
H(11) H(3) 2.99(3) no . 1_455
H(11) H(4) 2.96(3) no . 1_455
H(11) H(10) 2.51(3) no . 2_557
H(11) H(11) 3.05(4) no . 2_557
H(11) H(13) 3.06(3) no . 1_455
H(11) H(15) 3.54(3) no . 1_455
H(11) H(16) 2.80(3) no . 2_557
H(11) H(17) 3.39(3) no . 2_557
H(12) H(3) 2.86(3) no . 1_455
H(12) H(13) 2.98(3) no . 1_455
H(13) O(2) 2.79(2) no . 1_655
H(13) C(12) 3.436(18) no . 1_655
H(13) C(18) 3.06(2) no . 1_655
H(13) C(19) 3.08(2) no . 1_655
H(13) H(6) 3.59(3) no . 1_545
H(13) H(11) 3.06(3) no . 1_655
H(13) H(12) 2.98(3) no . 1_655
H(13) H(18) 2.83(3) no . 1_655
H(13) H(22) 3.56(4) no . 1_655
H(14) O(2) 3.173(19) no . 1_655
H(14) H(6) 2.66(4) no . 1_545
H(14) H(18) 3.47(3) no . 1_655
H(15) N(3) 3.33(3) no . 2_657
H(15) C(2) 3.58(3) no . 2_657
H(15) C(8) 3.52(3) no . 2_657
H(15) C(9) 2.93(3) no . 2_657
H(15) C(12) 3.45(2) no . 2_657
H(15) C(15) 3.29(3) no . 2_657
H(15) H(4) 2.66(3) no . 2_657
H(15) H(9) 2.54(3) no . 2_657
H(15) H(10) 2.59(3) no . 2_657
H(15) H(11) 3.54(3) no . 1_655
H(15) H(15) 3.50(4) no . 2_657
H(16) O(1) 2.64(2) no . 2_557
H(16) O(3) 3.30(2) no . 2_657
H(16) O(4) 3.13(3) no . 2_657
H(16) C(2) 3.31(2) no . 2_657
H(16) C(12) 3.22(2) no . 2_557
H(16) H(3) 3.38(3) no . 2_657
H(16) H(4) 2.56(3) no . 2_657
H(16) H(8) 3.44(3) no . 2_557
H(16) H(11) 2.80(3) no . 2_557
H(17) O(1) 2.76(2) no . 2_557
H(17) O(4) 2.83(2) no . 1_445
H(17) C(8) 3.42(3) no . 2_557
H(17) C(12) 3.30(2) no . 2_557
H(17) H(8) 3.42(3) no . 1_545
H(17) H(8) 3.59(3) no . 2_557
H(17) H(10) 3.08(3) no . 2_557
H(17) H(11) 3.39(3) no . 2_557
H(18) O(4) 2.97(3) no . 1_445
H(18) N(3) 3.13(3) no . 1_455
H(18) C(4) 3.10(2) no . 1_445
H(18) C(5) 3.15(2) no . 1_445
H(18) C(13) 3.40(3) no . 1_455
H(18) C(14) 3.44(3) no . 1_455
H(18) H(5) 2.91(3) no . 1_445
H(18) H(6) 3.03(3) no . 1_445
H(18) H(7) 3.58(4) no . 1_545
H(18) H(8) 3.41(4) no . 1_545
H(18) H(13) 2.83(3) no . 1_455
H(18) H(14) 3.47(3) no . 1_455
H(19) H(6) 3.49(4) no . 1_545
H(19) H(7) 3.39(3) no . 1_545
H(20) C(6) 3.22(3) no . 2_556
H(20) C(7) 3.32(3) no . 2_556
H(20) C(8) 3.21(3) no . 2_556
H(20) C(9) 3.02(3) no . 2_556
H(20) C(10) 2.93(3) no . 2_556
H(20) C(11) 3.04(3) no . 2_556
H(20) H(2) 3.14(4) no . 1_455
H(20) H(5) 3.46(4) no . 1_445
H(20) H(9) 3.49(4) no . 2_556
H(21) C(7) 3.60(3) no . 2_556
H(21) H(5) 3.54(4) no . 1_445
H(22) H(2) 2.96(4) no . 1_455
H(22) H(13) 3.56(4) no . 1_455
H(22) H(22) 2.65(4) no . 2_556

loop_
_geom_torsion_atom_site_label_1
_geom_torsion_atom_site_label_2
_geom_torsion_atom_site_label_3
_geom_torsion_atom_site_label_4
_geom_torsion
_geom_torsion_publ_flag
_geom_torsion_site_symmetry_1
_geom_torsion_site_symmetry_2
_geom_torsion_site_symmetry_3
_geom_torsion_site_symmetry_4
C(12) O(1) C(8) C(7) 175.20(13) no . . . .
C(12) O(1) C(8) C(9) -4.4(3) no . . . .
C(23) O(2) C(19) C(18) 179.27(16) no . . . .
C(23) O(2) C(19) C(20) -0.9(3) no . . . .
C(1) N(1) C(2) C(3) 66.42(16) no . . . .
C(2) N(1) C(1) C(1) -158.42(12) no . . . 2_656
C(1) N(1) C(13) C(14) -163.45(11) no . . . .
C(13) N(1) C(1) C(1) 81.54(15) no . . . 2_656
C(2) N(1) C(13) C(14) 76.09(15) no . . . .
C(13) N(1) C(2) C(3) -172.83(12) no . . . .
C(3) N(2) C(4) C(5) 1.0(3) no . . . .
C(4) N(2) C(3) C(2) -179.02(14) no . . . .
C(4) N(2) C(3) C(10) 0.3(3) no . . . .
C(14) N(3) C(15) C(16) 1.2(3) no . . . .
C(15) N(3) C(14) C(13) -178.41(14) no . . . .
C(15) N(3) C(14) C(21) -0.5(3) no . . . .
N(1) C(1) C(1) N(1) 180(128445) no . . 2_656 2_656
N(1) C(2) C(3) N(2) -107.56(15) no . . . .
N(1) C(2) C(3) C(10) 73.14(18) no . . . .
N(2) C(3) C(10) C(9) 179.09(14) no . . . .
N(2) C(3) C(10) C(11) -1.6(3) no . . . .
C(2) C(3) C(10) C(9) -1.7(3) no . . . .
C(2) C(3) C(10) C(11) 177.68(12) no . . . .
N(2) C(4) C(5) C(11) -0.9(3) no . . . .
C(4) C(5) C(11) C(6) 179.62(16) no . . . .
C(4) C(5) C(11) C(10) -0.5(3) no . . . .
C(7) C(6) C(11) C(5) -179.48(16) no . . . .
C(7) C(6) C(11) C(10) 0.6(3) no . . . .
C(11) C(6) C(7) C(8) -1.3(3) no . . . .
C(6) C(7) C(8) O(1) -179.29(16) no . . . .
C(6) C(7) C(8) C(9) 0.4(3) no . . . .
O(1) C(8) C(9) C(10) -179.24(13) no . . . .
C(7) C(8) C(9) C(10) 1.1(3) no . . . .
C(8) C(9) C(10) C(3) 177.58(13) no . . . .
C(8) C(9) C(10) C(11) -1.8(2) no . . . .
C(3) C(10) C(11) C(5) 1.6(2) no . . . .
C(3) C(10) C(11) C(6) -178.49(13) no . . . .
C(9) C(10) C(11) C(5) -179.01(13) no . . . .
C(9) C(10) C(11) C(6) 0.9(3) no . . . .
N(1) C(13) C(14) N(3) -106.99(15) no . . . .
N(1) C(13) C(14) C(21) 75.10(17) no . . . .
N(3) C(14) C(21) C(20) -179.37(14) no . . . .
N(3) C(14) C(21) C(22) -0.6(3) no . . . .
C(13) C(14) C(21) C(20) -1.6(3) no . . . .
C(13) C(14) C(21) C(22) 177.15(13) no . . . .
N(3) C(15) C(16) C(22) -0.6(3) no . . . .
C(15) C(16) C(22) C(17) 178.43(16) no . . . .
C(15) C(16) C(22) C(21) -0.7(3) no . . . .
C(18) C(17) C(22) C(16) -179.17(15) no . . . .
C(18) C(17) C(22) C(21) -0.1(3) no . . . .
C(22) C(17) C(18) C(19) -0.4(3) no . . . .
C(17) C(18) C(19) O(2) -179.96(15) no . . . .
C(17) C(18) C(19) C(20) 0.2(3) no . . . .
O(2) C(19) C(20) C(21) -179.24(14) no . . . .
C(18) C(19) C(20) C(21) 0.6(3) no . . . .
C(19) C(20) C(21) C(14) 177.60(14) no . . . .
C(19) C(20) C(21) C(22) -1.1(3) no . . . .
C(14) C(21) C(22) C(16) 1.2(3) no . . . .
C(14) C(21) C(22) C(17) -177.92(13) no . . . .
C(20) C(21) C(22) C(16) 179.99(13) no . . . .
C(20) C(21) C(22) C(17) 0.9(3) no . . . .
